data_4035414
loop_
_publ_author_name
'Kumar, Rajesh'
'Vaish, Avichal'
'Run\<cevski, Tom\<ce'
'Tsarevsky, Nicolay V.'

_publ_section_title
;
 Hypervalent Iodine Compounds with Tetrazole Ligands.
;
_journal_issue 20
_journal_name_full 'The Journal of organic chemistry'
_journal_page_first 12496
_journal_page_last 12506
_journal_paper_doi 10.1021/acs.joc.8b01715
_journal_volume 83
_journal_year 2018
_chemical_formula_moiety 'C32 H25 N10 O2 I3'
_chemical_formula_sum 'C32 H25 I3 N10 O2'
_chemical_formula_weight 934.32
_space_group_IT_number 9
_space_group_name_Hall 'C -2yc'
_space_group_name_H-M_alt 'C 1 c 1'
_symmetry_cell_setting monoclinic
_symmetry_space_group_name_H-M 'C 1 c 1'
_cell_angle_alpha 90
_cell_angle_beta 70.50625(58)
_cell_angle_gamma 90
_cell_formula_units_Z 4
_cell_length_b 11.444378(86)
_cell_length_c 18.61358(15)
_cell_measurement_temperature 358
_cell_volume 3279.43(4)
_diffrn_ambient_temperature 358
_diffrn_measurement_device_type 'Synchrotron, APS'
_diffrn_radiation_probe x-ray
_diffrn_radiation_type synchrotron
_diffrn_radiation_wavelength 0.45236
_pd_proc_ls_prof_R_factor 2.458
_pd_proc_ls_prof_wR_expected 1.328
_pd_proc_ls_prof_wR_factor 3.169
_refine_ls_goodness_of_fit_all 2.386
_refine_ls_hydrogen_treatment noref
_refine_ls_number_parameters 69
_refine_ls_R_factor_all 1.795
_cod_data_source_file jo8b01715_si_002.cif
_cod_data_source_block 5b
_cod_original_sg_symbol_H-M Cc
_cod_original_formula_sum 'C32 H25 N10 O2 I3'
_cod_database_code 4035414

loop_
_symmetry_equiv_pos_as_xyz
'x, -y, z+1/2'
'x, y, z'
'x+1/2, -y+1/2, z+1/2'
'x+1/2, y+1/2, z'

loop_
_atom_site_label
_atom_site_type_symbol
_atom_site_symmetry_multiplicity
_atom_site_fract_x
_atom_site_fract_y
_atom_site_fract_z
_atom_site_occupancy
_atom_site_U_iso_or_equiv
_atom_site_thermal_displace_type
I1 I 4 0.1901(2) 0.6162(7) 0.2139(2) 1 0.021(10) Uiso
I2 I 4 0.4424(2) 0.6176(6) -0.1850(2) 1 0.023(10) Uiso
I3 I 4 0.3064(5) 0.6411(1) 0.0165(8) 1 0.025(10) Uiso
C1 C 4 0.1906(2) 0.4303(7) 0.2176(2) 1 0.099(10) Uiso
C2 C 4 0.2362(2) 0.3720(7) 0.2585(2) 1 0.099(10) Uiso
C3 C 4 0.2364(2) 0.2497(7) 0.2608(2) 1 0.099(10) Uiso
C4 C 4 0.1910(2) 0.1858(7) 0.2221(2) 1 0.099(10) Uiso
C5 C 4 0.1454(2) 0.2441(7) 0.1812(2) 1 0.099(10) Uiso
C6 C 4 0.1452(2) 0.3663(7) 0.1789(2) 1 0.099(10) Uiso
C7 C 4 0.4436(2) 0.4427(6) -0.1910(2) 1 0.081(10) Uiso
C8 C 4 0.4738(2) 0.3767(6) -0.1421(2) 1 0.081(10) Uiso
C9 C 4 0.4745(2) 0.2545(6) -0.1461(2) 1 0.081(10) Uiso
C10 C 4 0.4451(2) 0.1983(6) -0.2000(2) 1 0.081(10) Uiso
C11 C 4 0.4150(2) 0.2642(6) -0.2491(2) 1 0.081(10) Uiso
C12 C 4 0.4143(2) 0.3864(6) -0.2451(2) 1 0.081(10) Uiso
C13 C 4 0.3168(5) 0.4635(1) 0.0138(8) 1 0.052(10) Uiso
C14 C 4 0.2736(5) 0.3977(1) -0.0259(8) 1 0.052(10) Uiso
C15 C 4 0.2804(5) 0.2757(1) -0.0277(8) 1 0.052(10) Uiso
C16 C 4 0.3303(5) 0.2196(1) 0.0102(8) 1 0.052(10) Uiso
C17 C 4 0.3736(5) 0.2854(1) 0.0499(8) 1 0.052(10) Uiso
C18 C 4 0.3668(5) 0.4074(1) 0.0517(8) 1 0.052(10) Uiso
C19 C 4 0.0103(2) 0.545(1) 0.4479(2) 1 0.028(10) Uiso
C20 C 4 -0.0054(2) 0.497(1) 0.5205(2) 1 0.028(10) Uiso
C21 C 4 -0.0778(2) 0.534(1) 0.5814(2) 1 0.028(10) Uiso
C22 C 4 -0.0935(2) 0.485(1) 0.6540(2) 1 0.028(10) Uiso
C23 C 4 -0.0368(2) 0.401(1) 0.6656(2) 1 0.028(10) Uiso
C24 C 4 0.0356(2) 0.366(1) 0.6046(2) 1 0.028(10) Uiso
C25 C 4 0.0513(2) 0.414(1) 0.5321(2) 1 0.028(10) Uiso
C26 C 4 0.6377(3) 0.557(1) -0.4080(2) 1 0.026(10) Uiso
C27 C 4 0.6553(3) 0.512(1) -0.4900(2) 1 0.026(10) Uiso
C28 C 4 0.7318(3) 0.544(1) -0.5490(2) 1 0.026(10) Uiso
C29 C 4 0.7476(3) 0.503(1) -0.6231(2) 1 0.026(10) Uiso
C30 C 4 0.6870(3) 0.431(1) -0.6391(2) 1 0.026(10) Uiso
C31 C 4 0.6105(3) 0.399(1) -0.5810(2) 1 0.026(10) Uiso
C32 C 4 0.5947(3) 0.440(1) -0.5070(2) 1 0.026(10) Uiso
O1 O 4 0.3336(9) 0.635(1) -0.1009(4) 1 0.036(10) Uiso
O2 O 4 0.3027(5) 0.632(1) 0.1292(4) 1 0.031(10) Uiso
N1 N 4 -0.0489(2) 0.5973(1) 0.4263(2) 1 0.026(10) Uiso
N2 N 4 -0.0124(2) 0.6315(1) 0.3558(2) 1 0.026(10) Uiso
N3 N 4 0.0694(2) 0.6008(1) 0.3339(2) 1 0.026(10) Uiso
N4 N 4 0.0834(2) 0.5477(1) 0.3908(2) 1 0.026(10) Uiso
N5 N 4 0.5653(3) 0.5423(1) -0.3530(2) 1 0.028(10) Uiso
N6 N 4 0.5726(3) 0.5905(1) -0.2921(2) 1 0.028(10) Uiso
N7 N 4 0.6495(3) 0.6354(1) -0.3100(2) 1 0.028(10) Uiso
N8 N 4 0.6897(3) 0.6151(1) -0.3821(2) 1 0.028(10) Uiso
H1 H 4 0.1093 0.41216 0.1468 1 0.1 Uiso
H2 H 4 0.1097 0.19382 0.1508 1 0.1 Uiso
H3 H 4 0.1912 0.08969 0.2239 1 0.1 Uiso
H4 H 4 0.2723 0.20391 0.2929 1 0.1 Uiso
H5 H 4 0.2719 0.42225 0.2889 1 0.1 Uiso
H6 H 4 0.39061 0.43823 -0.284 1 0.1 Uiso
H7 H 4 0.39195 0.22003 -0.291 1 0.1 Uiso
H8 H 4 0.44573 0.10229 -0.203 1 0.1 Uiso
H9 H 4 0.49817 0.20274 -0.107 1 0.1 Uiso
H10 H 4 0.49683 0.42094 -0.1 1 0.1 Uiso
H11 H 4 0.4007 0.45917 0.0829 1 0.1 Uiso
H12 H 4 0.4128 0.24133 0.0796 1 0.1 Uiso
H13 H 4 0.3357 0.12374 0.0088 1 0.1 Uiso
H14 H 4 0.2464 0.22398 -0.0589 1 0.1 Uiso
H15 H 4 0.2343 0.44181 -0.0556 1 0.1 Uiso
H16 H 4 0.1083 0.3864 0.4844 1 0.0465 Uiso
H17 H 4 0.0801 0.3002 0.6138 1 0.0465 Uiso
H18 H 4 -0.0496 0.3636 0.7226 1 0.0465 Uiso
H19 H 4 -0.151 0.5132 0.702 1 0.0465 Uiso
H20 H 4 -0.1228 0.5994 0.5725 1 0.0465 Uiso
H21 H 4 0.5344 0.4153 -0.461 1 0.0465 Uiso
H22 H 4 0.5631 0.3436 -0.594 1 0.0465 Uiso
H23 H 4 0.7 0.4005 -0.698 1 0.0465 Uiso
H24 H 4 0.8082 0.5291 -0.668 1 0.0465 Uiso
H25 H 4 0.7795 0.6008 -0.535 1 0.0465 Uiso

loop_
_cell_length_a
16.33100(11)

loop_
_geom_angle_atom_site_label_1
_geom_angle_atom_site_label_2
_geom_angle_atom_site_label_3
_geom_angle
_geom_angle_site_symmetry_1
_geom_angle_site_symmetry_2
_geom_angle_site_symmetry_3
_geom_angle_publ_flag
N6 I2 O1 177.07(1) 1_555 1_555 1_555 yes
O1 I3 O2 168.87(1) 1_555 1_555 1_555 yes
O2 I1 N3 168.74(1) 1_555 1_555 1_555 yes

loop_
_geom_bond_atom_site_label_1
_geom_bond_atom_site_label_2
_geom_bond_distance
_geom_bond_site_symmetry_1
_geom_bond_site_symmetry_2
_geom_bond_publ_flag
I2 N6 2.401(1) 1_555 1_555 yes
I2 O1 1.947(1) 1_555 1_555 yes
I3 O1 2.08(1) 1_555 1_555 yes
I3 O2 2.08(2) 1_555 1_555 yes
I1 O2 1.991(1) 1_555 1_555 yes
I1 N3 2.443(1) 1_555 1_555 yes
